data_7014931
loop_
_publ_author_name
'Deacon, Glen B.'
'Junk, Peter C.'
'Urbatsch, Aron'

_publ_section_title
;
 Divalent metal complexes (Ca, Sr, Ba, Yb) of the unsymmetrical
 3-(2'-thienyl)-5-(trifluoromethyl)pyrazolate ligand.
;
_journal_issue 7
_journal_name_full 'Dalton transactions (Cambridge, England : 2003)'
_journal_page_first 1601
_journal_page_last 1609
_journal_paper_doi 10.1039/c0dt01289k
_journal_volume 40
_journal_year 2011
_chemical_formula_moiety
;
C32 H40 F6 N4 O4 S2 Sr
;
_chemical_formula_sum 'C32 H40 F6 N4 O4 S2 Sr'
_chemical_formula_weight 810.42
_chemical_name_common (Sr(ttfpz)2(thf)4)
_chemical_name_systematic
;
[Sr(ttfpz)2(thf)4]
;
_space_group_IT_number 29
_symmetry_cell_setting orthorhombic
_symmetry_space_group_name_Hall 'P 2c -2ac'
_symmetry_space_group_name_H-M 'P c a 21'
_atom_sites_solution_hydrogens geom
_atom_sites_solution_primary direct
_atom_sites_solution_secondary difmap
_audit_creation_method SHELXL-97
_cell_angle_alpha 90.00
_cell_angle_beta 90.00
_cell_angle_gamma 90.00
_cell_formula_units_Z 4
_cell_length_a 18.4622(3)
_cell_length_b 10.0965(2)
_cell_length_c 19.3001(4)
_cell_measurement_reflns_used 38893
_cell_measurement_temperature 123(1)
_cell_measurement_theta_max 27.50
_cell_measurement_theta_min 2.21
_cell_volume 3597.61(12)
_computing_cell_refinement 'Bruker SMART (Bruker)'
_computing_data_collection 'Bruker SMART (Bruker)'
_computing_data_reduction 'Bruker SAINT (Bruker)'
_computing_molecular_graphics 'X-Seed (Barbour, 1999)'
_computing_publication_material 'CIFTAB (Sheldrick, 1997)'
_computing_structure_refinement 'SHELXL-97 (Sheldrick, 1997)'
_computing_structure_solution 'SHELXS-97 (Sheldrick, 1990)'
_diffrn_ambient_temperature 123(1)
_diffrn_measured_fraction_theta_full 0.999
_diffrn_measured_fraction_theta_max 0.999
_diffrn_measurement_device_type 'Bruker X8 Apex II CCD'
_diffrn_measurement_method 'phi and omega scans'
_diffrn_radiation_monochromator graphite
_diffrn_radiation_source 'fine-focus sealed tube'
_diffrn_radiation_type MoK\a
_diffrn_radiation_wavelength 0.71073
_diffrn_reflns_av_R_equivalents 0.0374
_diffrn_reflns_av_sigmaI/netI 0.0466
_diffrn_reflns_limit_h_max 23
_diffrn_reflns_limit_h_min -23
_diffrn_reflns_limit_k_max 13
_diffrn_reflns_limit_k_min -13
_diffrn_reflns_limit_l_max 25
_diffrn_reflns_limit_l_min -25
_diffrn_reflns_number 38893
_diffrn_reflns_theta_full 27.50
_diffrn_reflns_theta_max 27.50
_diffrn_reflns_theta_min 2.21
_diffrn_standards_number 0
_exptl_absorpt_coefficient_mu 1.687
_exptl_absorpt_correction_T_max 0.7859
_exptl_absorpt_correction_T_min 0.6315
_exptl_absorpt_correction_type multi-scan
_exptl_absorpt_process_details SADABS
_exptl_crystal_colour colourless
_exptl_crystal_density_diffrn 1.496
_exptl_crystal_density_method 'not measured'
_exptl_crystal_description plate
_exptl_crystal_F_000 1664
_exptl_crystal_size_max 0.30
_exptl_crystal_size_mid 0.20
_exptl_crystal_size_min 0.15
_refine_diff_density_max 0.431
_refine_diff_density_min -0.290
_refine_diff_density_rms 0.051
_refine_ls_abs_structure_details 'Flack H D (1983), Acta Cryst. A39, 876-881'
_refine_ls_abs_structure_Flack -0.008(4)
_refine_ls_extinction_expression Fc^*^=kFc[1+0.001xFc^2^\l^3^/sin(2\q)]^-1/4^
_refine_ls_extinction_method none
_refine_ls_goodness_of_fit_ref 1.029
_refine_ls_hydrogen_treatment constr
_refine_ls_matrix_type full
_refine_ls_number_parameters 535
_refine_ls_number_reflns 8209
_refine_ls_number_restraints 93
_refine_ls_restrained_S_all 1.036
_refine_ls_R_factor_all 0.0389
_refine_ls_R_factor_gt 0.0290
_refine_ls_shift/su_max 0.001
_refine_ls_shift/su_mean 0.000
_refine_ls_structure_factor_coef Fsqd
_refine_ls_weighting_details 'calc w=1/[\s^2^(Fo^2^)+(0.2000P)^2^+0.0000P] where P=(Fo^2^+2Fc^2^)/3'
_refine_ls_weighting_scheme calc
_refine_ls_wR_factor_gt 0.0647
_refine_ls_wR_factor_ref 0.0681
_reflns_number_gt 7086
_reflns_number_total 8209
_reflns_threshold_expression >2sigma(I)
_cod_data_source_file C0DT01289K.TXT
_cod_data_source_block compound3
_cod_depositor_comments
;
The following automatic conversions were performed:
'_exptl_absorpt_correction_type' value 'Multi-scan' changed to
'multi-scan' according to
'/home/saulius/struct/CIF-dictionaries/cif_core.dic' dictionary named
'cif_core.dic' version 2.4.1 from 2010-06-29.

Automatic conversion script
Id: cif_fix_enum 1555 2011-01-17 13:19:09Z saulius 
;
_cod_original_sg_symbol_H-M Pca21
_cod_database_code 7014931

loop_
_symmetry_equiv_pos_as_xyz
'x, y, z'
'-x, -y, z+1/2'
'-x+1/2, y, z+1/2'
'x+1/2, -y, z'

loop_
_atom_site_label
_atom_site_type_symbol
_atom_site_fract_x
_atom_site_fract_y
_atom_site_fract_z
_atom_site_U_iso_or_equiv
_atom_site_adp_type
_atom_site_occupancy
_atom_site_symmetry_multiplicity
_atom_site_calc_flag
_atom_site_refinement_flags
_atom_site_disorder_assembly
_atom_site_disorder_group
Sr1 Sr 0.128191(10) 0.292624(17) 0.17511(2) 0.02103(5) Uani 1 1 d . C .
N3 N 0.21952(10) 0.2847(2) 0.28023(11) 0.0219(4) Uani 1 1 d . . .
N1 N 0.03715(10) 0.2838(2) 0.07032(11) 0.0235(4) Uani 1 1 d . . .
C9 C 0.27354(12) 0.2776(2) 0.32720(12) 0.0206(5) Uani 1 1 d . A .
N4 N 0.19035(10) 0.1610(2) 0.27264(11) 0.0224(5) Uani 1 1 d . . .
C1 C -0.01300(12) 0.2773(2) 0.01911(12) 0.0218(5) Uani 1 1 d . B .
C2 C -0.01780(14) 0.1478(3) -0.00555(14) 0.0284(6) Uani 1 1 d . . .
H2 H -0.0482 0.1145 -0.0412 0.034 Uiso 1 1 calc R . .
N2 N 0.06484(11) 0.1598(2) 0.07938(12) 0.0275(5) Uani 1 1 d . . .
C10 C 0.28025(13) 0.1482(3) 0.35131(13) 0.0240(5) Uani 1 1 d . . .
H10 H 0.3134 0.1146 0.3846 0.029 Uiso 1 1 calc R . .
C11 C 0.22747(13) 0.0808(2) 0.31556(13) 0.0244(5) Uani 1 1 d . . .
C3 C 0.03208(14) 0.0793(3) 0.03400(14) 0.0261(6) Uani 1 1 d . . .
C4 C -0.05076(13) 0.3945(3) -0.00403(13) 0.0252(5) Uani 1 1 d U . .
C16 C 0.20747(15) -0.0608(3) 0.32071(16) 0.0340(6) Uani 1 1 d . . .
S2 S 0.28387(11) 0.55131(17) 0.32949(13) 0.0277(4) Uani 0.766(4) 1 d P A 3
C5 C -0.0467(10) 0.5256(18) 0.0197(10) 0.035(3) Uani 0.420(4) 1 d PU B 1
H5 H -0.0151 0.5495 0.0565 0.042 Uiso 0.420(4) 1 calc PR B 1
F5 F 0.14040(10) -0.0810(2) 0.34520(12) 0.0557(6) Uani 1 1 d . . .
O2 O 0.23732(9) 0.1890(2) 0.11011(10) 0.0342(5) Uani 1 1 d . . .
S1 S -0.1183(2) 0.3924(6) -0.0622(3) 0.0456(10) Uani 0.420(4) 1 d PU B 1
F4 F 0.25022(12) -0.12578(19) 0.36485(13) 0.0656(6) Uani 1 1 d . . .
C21 C 0.24244(15) 0.1816(3) 0.03524(14) 0.0323(6) Uani 1 1 d . . .
H21A H 0.2614 0.2656 0.0161 0.039 Uiso 1 1 calc R . .
H21B H 0.1943 0.1640 0.0146 0.039 Uiso 1 1 calc R . .
C13 C 0.3774(5) 0.4067(10) 0.3882(6) 0.036(2) Uani 0.766(4) 1 d PU A 3
H13 H 0.4028 0.3316 0.4052 0.043 Uiso 0.766(4) 1 calc PR A 3
F6 F 0.21019(13) -0.1258(2) 0.26168(12) 0.0707(7) Uani 1 1 d . . .
C22 C 0.29399(15) 0.0684(3) 0.02006(15) 0.0384(7) Uani 1 1 d . . .
H22A H 0.2671 -0.0145 0.0105 0.046 Uiso 1 1 calc R . .
H22B H 0.3253 0.0891 -0.0201 0.046 Uiso 1 1 calc R . .
C24 C 0.29288(19) 0.1088(5) 0.14048(17) 0.0762(14) Uani 1 1 d D . .
H24A H 0.2709 0.0351 0.1671 0.091 Uiso 1 1 calc R . .
H24B H 0.3227 0.1625 0.1725 0.091 Uiso 1 1 calc R . .
C8 C 0.05305(16) -0.0612(3) 0.03011(17) 0.0405(7) Uani 1 1 d . . .
F1 F 0.00821(11) -0.13069(19) -0.01102(12) 0.0651(6) Uani 1 1 d . . .
C23 C 0.3375(2) 0.0567(4) 0.08495(17) 0.0710(12) Uani 1 1 d D . .
H23A H 0.3501 -0.0370 0.0940 0.085 Uiso 1 1 calc R . .
H23B H 0.3829 0.1083 0.0809 0.085 Uiso 1 1 calc R . .
O1 O 0.20199(9) 0.4834(2) 0.12216(11) 0.0330(5) Uani 1 1 d . . .
O3 O 0.01690(10) 0.1988(2) 0.24084(10) 0.0373(5) Uani 1 1 d . . .
C15 C 0.3561(4) 0.6233(11) 0.3721(6) 0.0273(16) Uani 0.766(4) 1 d P A 3
H15 H 0.3641 0.7161 0.3754 0.033 Uiso 0.766(4) 1 calc PR A 3
C20 C 0.27841(13) 0.5047(3) 0.13289(17) 0.0360(8) Uani 1 1 d . . .
H20A H 0.3074 0.4509 0.1002 0.043 Uiso 1 1 calc R . .
H20B H 0.2924 0.4812 0.1808 0.043 Uiso 1 1 calc R . .
C6 C -0.0881(13) 0.615(2) -0.0109(8) 0.032(3) Uani 0.420(4) 1 d PDU B 1
H6 H -0.0867 0.7070 -0.0012 0.038 Uiso 0.420(4) 1 calc PR B 1
C28 C 0.01356(14) 0.1730(3) 0.31394(14) 0.0319(6) Uani 1 1 d . C .
H28A H -0.0032 0.2525 0.3393 0.038 Uiso 1 1 calc R . .
H28B H 0.0618 0.1471 0.3319 0.038 Uiso 1 1 calc R . .
C25 C -0.0371(6) 0.1081(13) 0.2035(5) 0.034(2) Uani 0.362(14) 1 d PU C 5
H25A H -0.0599 0.1529 0.1635 0.041 Uiso 0.362(14) 1 calc PR C 5
H25B H -0.0141 0.0247 0.1880 0.041 Uiso 0.362(14) 1 calc PR C 5
F2 F 0.11839(10) -0.0803(2) 0.00100(13) 0.0607(6) Uani 1 1 d . . .
C14 C 0.4003(7) 0.5294(10) 0.4005(6) 0.029(2) Uani 0.766(4) 1 d PU A 3
H14 H 0.4427 0.5494 0.4263 0.035 Uiso 0.766(4) 1 calc PR A 3
C19 C 0.28967(16) 0.6484(3) 0.1200(2) 0.0525(9) Uani 1 1 d U . .
H19A H 0.3390 0.6657 0.1021 0.063 Uiso 1 1 calc R . .
H19B H 0.2823 0.7005 0.1629 0.063 Uiso 1 1 calc R . .
C27 C -0.04051(16) 0.0595(3) 0.32217(15) 0.0396(7) Uani 1 1 d U . .
H27A H -0.0164 -0.0279 0.3190 0.048 Uiso 1 1 calc R C 5
H27B H -0.0673 0.0657 0.3665 0.048 Uiso 1 1 calc R C 5
C26 C -0.0898(8) 0.0847(14) 0.2603(8) 0.039(3) Uani 0.362(14) 1 d PU C 5
H26A H -0.1208 0.0069 0.2504 0.047 Uiso 0.362(14) 1 calc PR C 5
H26B H -0.1209 0.1632 0.2679 0.047 Uiso 0.362(14) 1 calc PR C 5
C17 C 0.18206(17) 0.5658(3) 0.06520(18) 0.0509(8) Uani 1 1 d U . .
H17A H 0.1313 0.5961 0.0701 0.061 Uiso 1 1 calc R . .
H17B H 0.1867 0.5168 0.0210 0.061 Uiso 1 1 calc R . .
O4 O 0.05950(9) 0.50100(19) 0.21476(11) 0.0348(5) Uani 1 1 d . . .
C30 C -0.03319(15) 0.6597(3) 0.21565(15) 0.0370(7) Uani 1 1 d . . .
H30A H -0.0336 0.6934 0.1675 0.044 Uiso 1 1 calc R C .
H30B H -0.0799 0.6815 0.2382 0.044 Uiso 1 1 calc R . .
C29 C -0.01843(14) 0.5123(3) 0.21770(17) 0.0327(7) Uani 1 1 d . C .
H29A H -0.0375 0.4728 0.2610 0.039 Uiso 1 1 calc R . .
H29B H -0.0411 0.4673 0.1776 0.039 Uiso 1 1 calc R . .
C32 C 0.09166(16) 0.6244(3) 0.23730(19) 0.0520(9) Uani 1 1 d . C .
H32A H 0.1211 0.6636 0.1997 0.062 Uiso 1 1 calc R . .
H32B H 0.1233 0.6094 0.2780 0.062 Uiso 1 1 calc R . .
C7 C -0.1340(7) 0.5565(17) -0.0589(7) 0.037(3) Uani 0.420(4) 1 d PDU B 1
H7 H -0.1690 0.6023 -0.0859 0.044 Uiso 0.420(4) 1 calc PR B 1
C31 C 0.02998(17) 0.7150(3) 0.25602(18) 0.0460(8) Uani 1 1 d . C .
H31A H 0.0405 0.8074 0.2420 0.055 Uiso 1 1 calc R . .
H31B H 0.0203 0.7127 0.3065 0.055 Uiso 1 1 calc R . .
S1A S -0.03750(16) 0.5446(3) 0.03198(15) 0.0237(5) Uani 0.580(4) 1 d P B 2
C5A C -0.0935(5) 0.4025(15) -0.0643(8) 0.040(3) Uani 0.580(4) 1 d PU B 2
H5A H -0.1049 0.3299 -0.0936 0.048 Uiso 0.580(4) 1 calc PR B 2
C7A C -0.0934(9) 0.6204(15) -0.0286(6) 0.031(3) Uani 0.580(4) 1 d PU B 2
H7A H -0.1051 0.7120 -0.0280 0.037 Uiso 0.580(4) 1 calc PR B 2
C12 C 0.31391(12) 0.3940(2) 0.34889(12) 0.0212(5) Uani 1 1 d U . .
C13A C 0.2967(15) 0.521(3) 0.3348(18) 0.033(5) Uani 0.234(4) 1 d PU A 4
H13A H 0.2577 0.5437 0.3050 0.039 Uiso 0.234(4) 1 calc PR A 4
S2A S 0.3880(4) 0.3775(8) 0.3947(5) 0.0286(16) Uani 0.234(4) 1 d P A 4
C14A C 0.3400(14) 0.615(3) 0.367(2) 0.028(5) Uani 0.234(4) 1 d PDU A 4
H14A H 0.3305 0.7079 0.3668 0.033 Uiso 0.234(4) 1 calc PR A 4
C15A C 0.399(2) 0.556(4) 0.399(2) 0.029(6) Uani 0.234(4) 1 d PDU A 4
H15A H 0.4384 0.6017 0.4199 0.035 Uiso 0.234(4) 1 calc PR A 4
C6A C -0.1175(5) 0.5377(11) -0.0750(5) 0.038(2) Uani 0.580(4) 1 d PU B 2
H6A H -0.1479 0.5635 -0.1123 0.046 Uiso 0.580(4) 1 calc PR B 2
C25A C -0.0542(3) 0.1734(7) 0.2165(3) 0.0276(16) Uani 0.638(14) 1 d P C 6
H25C H -0.0553 0.1684 0.1653 0.033 Uiso 0.638(14) 1 calc PR C 6
H25D H -0.0883 0.2431 0.2320 0.033 Uiso 0.638(14) 1 calc PR C 6
C26A C -0.0732(4) 0.0405(8) 0.2487(4) 0.0386(17) Uani 0.638(14) 1 d P C 6
H26C H -0.0499 -0.0338 0.2237 0.046 Uiso 0.638(14) 1 calc PR C 6
H26D H -0.1262 0.0262 0.2504 0.046 Uiso 0.638(14) 1 calc PR C 6
C18 C 0.2331(2) 0.6816(4) 0.0666(3) 0.0927(18) Uani 1 1 d U . .
H18A H 0.2070 0.7637 0.0796 0.111 Uiso 1 1 calc R . .
H18B H 0.2557 0.6946 0.0206 0.111 Uiso 1 1 calc R . .
F3 F 0.05528(16) -0.1214(2) 0.09073(12) 0.0847(8) Uani 1 1 d . . .

loop_
_atom_site_aniso_label
_atom_site_aniso_U_11
_atom_site_aniso_U_22
_atom_site_aniso_U_33
_atom_site_aniso_U_23
_atom_site_aniso_U_13
_atom_site_aniso_U_12
Sr1 0.01737(9) 0.02392(9) 0.02179(9) 0.00066(13) -0.00326(10) -0.00020(9)
N3 0.0184(9) 0.0235(11) 0.0239(10) 0.0008(9) -0.0010(8) 0.0006(8)
N1 0.0224(10) 0.0253(12) 0.0228(10) 0.0006(9) -0.0028(8) -0.0004(8)
C9 0.0174(11) 0.0269(13) 0.0176(11) -0.0006(10) 0.0026(9) 0.0039(9)
N4 0.0199(10) 0.0211(11) 0.0261(11) -0.0002(9) -0.0016(8) -0.0009(8)
C1 0.0166(11) 0.0311(14) 0.0178(11) 0.0013(10) 0.0021(9) -0.0061(10)
C2 0.0252(13) 0.0303(15) 0.0296(14) -0.0012(12) -0.0044(11) -0.0085(11)
N2 0.0256(11) 0.0270(12) 0.0299(12) -0.0008(10) -0.0029(9) -0.0014(9)
C10 0.0217(12) 0.0259(13) 0.0245(13) 0.0010(10) 0.0003(10) 0.0040(10)
C11 0.0226(12) 0.0237(13) 0.0268(13) 0.0008(11) 0.0040(10) 0.0037(10)
C3 0.0265(13) 0.0260(14) 0.0258(13) 0.0008(11) -0.0017(10) -0.0054(10)
C4 0.0187(12) 0.0337(15) 0.0232(12) 0.0012(11) -0.0016(9) -0.0038(10)
C16 0.0340(15) 0.0271(15) 0.0408(16) -0.0034(13) 0.0006(12) 0.0014(11)
S2 0.0214(8) 0.0219(7) 0.0398(8) 0.0026(6) -0.0058(6) -0.0001(5)
C5 0.024(5) 0.057(6) 0.026(6) 0.000(5) -0.011(4) -0.011(4)
F5 0.0455(11) 0.0320(11) 0.0895(17) 0.0108(10) 0.0147(10) -0.0090(8)
O2 0.0277(9) 0.0468(13) 0.0279(10) -0.0067(9) -0.0031(8) 0.0130(8)
S1 0.048(2) 0.0479(18) 0.0413(15) -0.0049(13) -0.0242(18) 0.0086(19)
F4 0.0710(12) 0.0300(10) 0.0958(17) 0.0167(11) -0.0315(12) 0.0041(9)
C21 0.0305(14) 0.0399(17) 0.0264(13) 0.0014(12) 0.0031(11) 0.0009(12)
C13 0.040(4) 0.031(4) 0.037(4) 0.007(3) -0.001(2) 0.015(2)
F6 0.1187(18) 0.0368(12) 0.0566(13) -0.0164(10) 0.0230(12) -0.0218(12)
C22 0.0383(16) 0.0438(18) 0.0331(16) -0.0063(14) 0.0072(13) 0.0028(13)
C24 0.058(2) 0.129(4) 0.0415(19) -0.016(2) -0.0130(16) 0.063(2)
C8 0.0415(17) 0.0309(17) 0.0489(18) -0.0002(14) -0.0063(14) -0.0069(13)
F1 0.0702(13) 0.0361(11) 0.0890(17) -0.0165(11) -0.0167(12) -0.0111(10)
C23 0.076(2) 0.093(3) 0.044(2) -0.006(2) -0.0061(18) 0.055(2)
O1 0.0237(9) 0.0395(11) 0.0357(11) 0.0097(9) -0.0019(8) -0.0039(8)
O3 0.0242(9) 0.0557(13) 0.0320(10) 0.0123(10) -0.0053(8) -0.0120(9)
C15 0.015(3) 0.032(3) 0.034(3) 0.000(2) 0.001(3) -0.012(2)
C20 0.0194(13) 0.054(2) 0.0350(17) 0.0057(13) -0.0007(12) -0.0060(12)
C6 0.027(5) 0.039(6) 0.030(6) -0.007(5) -0.004(5) -0.004(4)
C28 0.0240(13) 0.0421(16) 0.0295(14) -0.0048(12) 0.0003(11) 0.0027(11)
C25 0.035(5) 0.027(5) 0.040(4) -0.017(4) 0.003(3) -0.010(4)
F2 0.0514(12) 0.0430(12) 0.0876(17) -0.0108(11) 0.0043(10) 0.0100(9)
C14 0.032(3) 0.028(5) 0.027(3) -0.001(3) -0.012(2) -0.003(3)
C19 0.0343(16) 0.0412(19) 0.082(3) -0.0093(17) 0.0113(16) -0.0056(14)
C27 0.0517(18) 0.0389(17) 0.0282(14) 0.0042(13) 0.0067(13) -0.0061(13)
C26 0.043(5) 0.034(6) 0.039(5) -0.011(4) 0.003(4) -0.020(4)
C17 0.0509(18) 0.0482(19) 0.0535(19) 0.0198(16) -0.0146(15) -0.0064(15)
O4 0.0261(9) 0.0370(12) 0.0414(12) -0.0091(8) -0.0007(8) 0.0047(8)
C30 0.0337(15) 0.0393(16) 0.0381(16) 0.0009(13) -0.0001(12) 0.0100(12)
C29 0.0277(14) 0.0333(16) 0.0371(18) 0.0035(12) 0.0061(12) 0.0035(11)
C32 0.0400(17) 0.052(2) 0.064(2) -0.0280(17) -0.0047(15) 0.0017(14)
C7 0.029(5) 0.044(5) 0.038(5) -0.001(4) -0.003(4) 0.014(4)
C31 0.0489(18) 0.0396(18) 0.0495(19) -0.0126(15) 0.0023(14) 0.0060(14)
S1A 0.0211(10) 0.0279(9) 0.0222(10) -0.0027(6) -0.0009(8) 0.0006(6)
C5A 0.031(5) 0.033(3) 0.056(4) 0.007(3) -0.006(4) -0.002(4)
C7A 0.023(4) 0.028(4) 0.042(6) 0.013(4) 0.004(4) 0.013(3)
C12 0.0186(11) 0.0263(13) 0.0186(11) -0.0005(10) 0.0016(9) 0.0006(10)
C13A 0.024(10) 0.042(11) 0.033(8) 0.009(8) -0.009(7) 0.004(7)
S2A 0.027(2) 0.026(3) 0.033(2) 0.004(2) -0.0078(18) -0.008(2)
C14A 0.024(10) 0.022(9) 0.038(8) 0.010(6) 0.000(7) 0.004(7)
C15A 0.022(10) 0.024(10) 0.043(9) 0.011(8) 0.003(8) -0.013(7)
C6A 0.026(4) 0.043(4) 0.046(5) 0.009(3) -0.012(3) 0.002(3)
C25A 0.023(2) 0.035(4) 0.025(2) 0.005(2) -0.0057(17) -0.008(2)
C26A 0.046(4) 0.035(4) 0.035(4) 0.002(3) -0.010(3) -0.014(3)
C18 0.045(2) 0.088(3) 0.145(5) 0.078(3) -0.013(2) -0.012(2)
F3 0.160(2) 0.0388(13) 0.0559(14) 0.0161(11) 0.0120(15) 0.0233(14)

loop_
_atom_type_symbol
_atom_type_description
_atom_type_scat_dispersion_real
_atom_type_scat_dispersion_imag
_atom_type_scat_source
C C 0.0033 0.0016 'International Tables Vol C Tables 4.2.6.8 and 6.1.1.4'
H H 0.0000 0.0000 'International Tables Vol C Tables 4.2.6.8 and 6.1.1.4'
N N 0.0061 0.0033 'International Tables Vol C Tables 4.2.6.8 and 6.1.1.4'
F F 0.0171 0.0103 'International Tables Vol C Tables 4.2.6.8 and 6.1.1.4'
S S 0.1246 0.1234 'International Tables Vol C Tables 4.2.6.8 and 6.1.1.4'
Sr Sr -1.5307 3.2498 'International Tables Vol C Tables 4.2.6.8 and 6.1.1.4'
O O 0.0106 0.0060 'International Tables Vol C Tables 4.2.6.8 and 6.1.1.4'

loop_
_geom_angle_atom_site_label_1
_geom_angle_atom_site_label_2
_geom_angle_atom_site_label_3
_geom_angle
_geom_angle_site_symmetry_1
_geom_angle_site_symmetry_3
_geom_angle_publ_flag
N2 Sr1 O1 110.30(7) . . ?
N2 Sr1 O4 114.64(7) . . ?
O1 Sr1 O4 76.52(6) . . ?
N2 Sr1 N4 117.41(6) . . ?
O1 Sr1 N4 116.17(6) . . ?
O4 Sr1 N4 115.10(7) . . ?
N2 Sr1 O2 78.17(6) . . ?
O1 Sr1 O2 72.44(6) . . ?
O4 Sr1 O2 148.93(6) . . ?
N4 Sr1 O2 78.42(6) . . ?
N2 Sr1 O3 78.48(7) . . ?
O1 Sr1 O3 152.59(7) . . ?
O4 Sr1 O3 76.27(7) . . ?
N4 Sr1 O3 78.87(6) . . ?
O2 Sr1 O3 134.79(6) . . ?
N2 Sr1 N1 30.39(7) . . ?
O1 Sr1 N1 93.35(6) . . ?
O4 Sr1 N1 86.64(6) . . ?
N4 Sr1 N1 146.04(6) . . ?
O2 Sr1 N1 96.36(6) . . ?
O3 Sr1 N1 81.81(6) . . ?
N2 Sr1 N3 146.01(7) . . ?
O1 Sr1 N3 89.42(6) . . ?
O4 Sr1 N3 96.38(6) . . ?
N4 Sr1 N3 30.37(6) . . ?
O2 Sr1 N3 82.14(6) . . ?
O3 Sr1 N3 96.83(6) . . ?
N1 Sr1 N3 176.32(5) . . ?
C9 N3 N4 108.36(19) . . ?
C9 N3 Sr1 171.91(16) . . ?
N4 N3 Sr1 72.17(12) . . ?
C1 N1 N2 107.7(2) . . ?
C1 N1 Sr1 176.49(16) . . ?
N2 N1 Sr1 72.12(12) . . ?
N3 C9 C10 109.8(2) . . ?
N3 C9 C12 122.0(2) . . ?
C10 C9 C12 128.1(2) . . ?
C11 N4 N3 106.45(19) . . ?
C11 N4 Sr1 170.96(17) . . ?
N3 N4 Sr1 77.45(12) . . ?
N1 C1 C2 109.8(2) . . ?
N1 C1 C4 121.0(2) . . ?
C2 C1 C4 129.2(2) . . ?
C3 C2 C1 103.8(2) . . ?
C3 N2 N1 107.7(2) . . ?
C3 N2 Sr1 173.84(19) . . ?
N1 N2 Sr1 77.49(13) . . ?
C11 C10 C9 103.5(2) . . ?
N4 C11 C10 111.8(2) . . ?
N4 C11 C16 119.7(2) . . ?
C10 C11 C16 128.4(2) . . ?
N2 C3 C2 111.0(2) . . ?
N2 C3 C8 120.0(2) . . ?
C2 C3 C8 129.0(2) . . ?
C5 C4 C5A 104.2(10) . . ?
C5 C4 C1 130.3(8) . . ?
C5A C4 C1 124.9(7) . . ?
C5 C4 S1 105.7(8) . . ?
C5A C4 S1 14.4(6) . . ?
C1 C4 S1 123.7(3) . . ?
C5 C4 S1A 7.7(9) . . ?
C5A C4 S1A 111.8(7) . . ?
C1 C4 S1A 122.6(2) . . ?
S1 C4 S1A 113.3(3) . . ?
F6 C16 F4 106.6(3) . . ?
F6 C16 F5 105.3(2) . . ?
F4 C16 F5 104.3(3) . . ?
F6 C16 C11 114.5(2) . . ?
F4 C16 C11 111.7(2) . . ?
F5 C16 C11 113.7(2) . . ?
C12 S2 C15 92.1(4) . . ?
C6 C5 C4 117.8(15) . . ?
C24 O2 C21 109.4(2) . . ?
C24 O2 Sr1 125.91(17) . . ?
C21 O2 Sr1 123.61(15) . . ?
C4 S1 C7 95.2(6) . . ?
O2 C21 C22 105.8(2) . . ?
C14 C13 C12 116.6(7) . . ?
C23 C22 C21 103.6(2) . . ?
O2 C24 C23 108.0(3) . . ?
F3 C8 F1 107.6(3) . . ?
F3 C8 F2 106.1(3) . . ?
F1 C8 F2 103.4(3) . . ?
F3 C8 C3 114.0(3) . . ?
F1 C8 C3 111.8(2) . . ?
F2 C8 C3 113.3(2) . . ?
C24 C23 C22 106.6(3) . . ?
C17 O1 C20 106.0(2) . . ?
C17 O1 Sr1 127.32(16) . . ?
C20 O1 Sr1 124.99(16) . . ?
C25A O3 C28 104.6(2) . . ?
C25A O3 C25 30.0(4) . . ?
C28 O3 C25 109.0(4) . . ?
C25A O3 Sr1 129.6(2) . . ?
C28 O3 Sr1 125.50(15) . . ?
C25 O3 Sr1 120.2(4) . . ?
C14 C15 S2 111.1(9) . . ?
O1 C20 C19 105.0(2) . . ?
C5 C6 C7 111.3(18) . . ?
O3 C28 C27 105.4(2) . . ?
C26 C25 O3 100.1(8) . . ?
C13 C14 C15 112.7(10) . . ?
C20 C19 C18 103.6(3) . . ?
C26 C27 C28 100.6(6) . . ?
C26 C27 C26A 21.9(4) . . ?
C28 C27 C26A 104.5(3) . . ?
C25 C26 C27 102.4(10) . . ?
O1 C17 C18 106.1(3) . . ?
C29 O4 C32 109.2(2) . . ?
C29 O4 Sr1 124.56(16) . . ?
C32 O4 Sr1 126.24(15) . . ?
C31 C30 C29 102.2(2) . . ?
O4 C29 C30 104.8(2) . . ?
O4 C32 C31 106.6(2) . . ?
C6 C7 S1 109.7(14) . . ?
C32 C31 C30 103.6(2) . . ?
C4 S1A C7A 91.8(5) . . ?
C4 C5A C6A 110.1(11) . . ?
C6A C7A S1A 112.5(10) . . ?
C13A C12 C13 102.7(14) . . ?
C13A C12 C9 126.1(14) . . ?
C13 C12 C9 131.2(4) . . ?
C13A C12 S2A 113.8(14) . . ?
C13 C12 S2A 11.1(6) . . ?
C9 C12 S2A 120.1(3) . . ?
C13A C12 S2 5.2(14) . . ?
C13 C12 S2 107.6(4) . . ?
C9 C12 S2 121.17(19) . . ?
S2A C12 S2 118.7(3) . . ?
C12 C13A C14A 115(2) . . ?
C12 S2A C15A 90.9(12) . . ?
C15A C14A C13A 111(3) . . ?
C14A C15A S2A 109(3) . . ?
C7A C6A C5A 113.7(11) . . ?
O3 C25A C26A 103.7(5) . . ?
C25A C26A C27 100.1(5) . . ?
C17 C18 C19 105.9(3) . . ?

loop_
_geom_bond_atom_site_label_1
_geom_bond_atom_site_label_2
_geom_bond_distance
_geom_bond_site_symmetry_2
_geom_bond_publ_flag
Sr1 N2 2.565(2) . ?
Sr1 O1 2.5709(18) . ?
Sr1 O4 2.5730(19) . ?
Sr1 N4 2.574(2) . ?
Sr1 O2 2.5939(18) . ?
Sr1 O3 2.5939(18) . ?
Sr1 N1 2.631(2) . ?
Sr1 N3 2.639(2) . ?
N3 C9 1.350(3) . ?
N3 N4 1.367(3) . ?
N1 C1 1.356(3) . ?
N1 N2 1.363(3) . ?
C9 C10 1.392(3) . ?
C9 C12 1.453(3) . ?
N4 C11 1.346(3) . ?
C1 C2 1.394(4) . ?
C1 C4 1.445(3) . ?
C2 C3 1.382(4) . ?
N2 C3 1.339(3) . ?
C10 C11 1.375(3) . ?
C11 C16 1.480(4) . ?
C3 C8 1.473(4) . ?
C4 C5 1.402(17) . ?
C4 C5A 1.408(13) . ?
C4 S1 1.678(5) . ?
C4 S1A 1.685(4) . ?
C16 F6 1.316(4) . ?
C16 F4 1.334(3) . ?
C16 F5 1.341(3) . ?
S2 C12 1.723(3) . ?
S2 C15 1.728(8) . ?
C5 C6 1.32(3) . ?
O2 C24 1.432(4) . ?
O2 C21 1.450(3) . ?
S1 C7 1.683(17) . ?
C21 C22 1.516(4) . ?
C13 C14 1.330(16) . ?
C13 C12 1.402(10) . ?
C22 C23 1.493(4) . ?
C24 C23 1.450(3) . ?
C8 F3 1.319(4) . ?
C8 F1 1.344(3) . ?
C8 F2 1.345(4) . ?
O1 C17 1.427(3) . ?
O1 C20 1.442(3) . ?
O3 C25A 1.418(4) . ?
O3 C28 1.436(3) . ?
O3 C25 1.534(8) . ?
C15 C14 1.365(11) . ?
C20 C19 1.487(4) . ?
C6 C7 1.39(2) . ?
C28 C27 1.528(4) . ?
C25 C26 1.483(19) . ?
C19 C18 1.505(5) . ?
C27 C26 1.523(15) . ?
C27 C26A 1.553(8) . ?
C17 C18 1.503(5) . ?
O4 C29 1.444(3) . ?
O4 C32 1.447(4) . ?
C30 C31 1.510(4) . ?
C30 C29 1.513(4) . ?
C32 C31 1.505(4) . ?
S1A C7A 1.738(12) . ?
C5A C6A 1.450(18) . ?
C7A C6A 1.303(17) . ?
C12 C13A 1.34(2) . ?
C12 S2A 1.637(8) . ?
C13A C14A 1.39(4) . ?
S2A C15A 1.82(4) . ?
C14A C15A 1.39(2) . ?
C25A C26A 1.519(10) . ?
